data_1574415
loop_
_publ_author_name
'Li, Junhui'
'Liu, Huizi'
'Liu, Yibo'
'Wen, Bin'
'Zhang, Lifeng'
'Fan, Changzeng'

_publ_section_title
;
 Nonamagnesium diruthenium, Mg9Ru2
;
_journal_coeditor_code WM4227
_journal_issue 4
_journal_name_full IUCrData
_journal_page_first x250305
_journal_paper_doi 10.1107/S2414314625003050
_journal_volume 10
_journal_year 2025
_chemical_formula_iupac 'Mg9 Ru2'
_chemical_formula_moiety 'Mg9 Ru2'
_chemical_formula_sum 'Mg9 Ru2'
_chemical_formula_weight 420.93
_chemical_name_systematic
;
Nonamagnesium diruthenium
;
_space_group_crystal_system monoclinic
_space_group_IT_number 15
_space_group_name_Hall '-C 2yc'
_space_group_name_H-M_alt 'C 1 2/c 1'
_audit_creation_method SHELXL-2018/3
_cell_angle_alpha 90
_cell_angle_beta 105.5490(10)
_cell_angle_gamma 90
_cell_formula_units_Z 8
_cell_length_a 9.8976(4)
_cell_length_b 22.3449(10)
_cell_length_c 8.6049(3)
_cell_measurement_reflns_used 7618
_cell_measurement_temperature 296(2)
_cell_measurement_theta_max 27.51
_cell_measurement_theta_min 2.32
_cell_volume 1833.42(13)
_computing_cell_refinement
;
SAINT (Bruker, 2015)
;
_computing_data_collection
;
APEX3 (Bruker, 2015)
;
_computing_data_reduction
;
SAINT (Bruker, 2015)
;
_computing_molecular_graphics
;
DIAMOND (Brandenburg & Putz, 2017)
;
_computing_publication_material
;
publCIF (Westrip, 2010)
;
_computing_structure_refinement
;
SHELXL (Sheldrick, 2015b)
;
_computing_structure_solution
;
<i>SHELXT</i> (Sheldrick, 2015a)
;
_diffrn_ambient_temperature 296(2)
_diffrn_measured_fraction_theta_full 0.999
_diffrn_measured_fraction_theta_max 0.999
_diffrn_measurement_device_type 'Bruker D8 Venture Photon 100 CMOS'
_diffrn_measurement_method 'phi and omega scans'
_diffrn_radiation_type MoK\a
_diffrn_radiation_wavelength 0.71073
_diffrn_reflns_av_R_equivalents 0.0950
_diffrn_reflns_av_unetI/netI 0.0382
_diffrn_reflns_limit_h_max 12
_diffrn_reflns_limit_h_min -12
_diffrn_reflns_limit_k_max 28
_diffrn_reflns_limit_k_min -28
_diffrn_reflns_limit_l_max 11
_diffrn_reflns_limit_l_min -11
_diffrn_reflns_number 29030
_diffrn_reflns_theta_full 25.242
_diffrn_reflns_theta_max 27.528
_diffrn_reflns_theta_min 2.322
_exptl_absorpt_coefficient_mu 3.825
_exptl_absorpt_correction_T_max 0.7456
_exptl_absorpt_correction_T_min 0.6389
_exptl_absorpt_correction_type multi-scan
_exptl_absorpt_process_details
;
(SADABS; Krause <i>et al.</i>,  2015)
;
_exptl_crystal_colour gray
_exptl_crystal_density_diffrn 3.050
_exptl_crystal_description lump
_exptl_crystal_F_000 1568
_exptl_crystal_size_max 0.14
_exptl_crystal_size_mid 0.10
_exptl_crystal_size_min 0.02
_refine_diff_density_max 1.063
_refine_diff_density_min -0.904
_refine_ls_extinction_method none
_refine_ls_goodness_of_fit_ref 1.103
_refine_ls_hydrogen_treatment undef
_refine_ls_matrix_type full
_refine_ls_number_parameters 105
_refine_ls_number_reflns 2125
_refine_ls_number_restraints 0
_refine_ls_restrained_S_all 1.103
_refine_ls_R_factor_all 0.0499
_refine_ls_R_factor_gt 0.0313
_refine_ls_shift/su_max 0.001
_refine_ls_shift/su_mean 0.000
_refine_ls_structure_factor_coef Fsqd
_refine_ls_weighting_details 'w=1/[\s^2^(Fo^2^)+(0.0178P)^2^+7.9309P] where P=(Fo^2^+2Fc^2^)/3'
_refine_ls_weighting_scheme calc
_refine_ls_wR_factor_gt 0.0557
_refine_ls_wR_factor_ref 0.0587
_reflns_number_gt 1685
_reflns_number_total 2125
_reflns_threshold_expression 'I > 2\s(I)'
_cod_data_source_file wm4227.cif
_cod_data_source_block I
_cod_original_sg_symbol_H-M 'C 2/c'
_cod_database_code 1574415
_shelx_space_group_comment
;
The symmetry employed for this shelxl refinement is uniquely defined
by the following loop, which should always be used as a source of
symmetry information in preference to the above space-group names.
They are only intended as comments.
;

loop_
_space_group_symop_operation_xyz
'x, y, z'
'-x, y, -z+1/2'
'x+1/2, y+1/2, z'
'-x+1/2, y+1/2, -z+1/2'
'-x, -y, -z'
'x, -y, z-1/2'
'-x+1/2, -y+1/2, -z'
'x+1/2, -y+1/2, z-1/2'

loop_
_atom_site_type_symbol
_atom_site_label
_atom_site_fract_x
_atom_site_fract_y
_atom_site_fract_z
_atom_site_U_iso_or_equiv
_atom_site_adp_type
_atom_site_calc_flag
_atom_site_occupancy
_atom_site_disorder_assembly
_atom_site_disorder_group
Ru Ru1 0.23887(3) 0.05857(2) 0.15867(4) 0.00565(9) Uani d 1 . .
Ru Ru2 0.000000 0.75111(2) 0.250000 0.00573(12) Uani d 1 . .
Ru Ru3 0.000000 0.37787(2) 0.250000 0.01233(13) Uani d 1 . .
Mg Mg1 0.28646(16) 0.06659(7) 0.50027(17) 0.0149(3) Uani d 1 . .
Mg Mg2 0.26554(18) 0.45064(7) 0.18284(19) 0.0200(4) Uani d 1 . .
Mg Mg3 0.250000 0.250000 0.000000 0.0120(4) Uani d 1 . .
Mg Mg4 0.000000 0.000000 0.000000 0.0163(5) Uani d 1 . .
Mg Mg5 0.41829(16) 0.13455(7) 0.04409(19) 0.0153(3) Uani d 1 . .
Mg Mg6 0.03146(16) 0.25579(7) 0.42870(17) 0.0127(3) Uani d 1 . .
Mg Mg7 0.000000 0.50705(9) 0.250000 0.0128(5) Uani d 1 . .
Mg Mg8 0.26330(16) 0.31691(7) 0.30981(18) 0.0119(3) Uani d 1 . .
Mg Mg9 0.000000 0.10898(11) 0.250000 0.0175(5) Uani d 1 . .
Mg Mg10 0.26689(16) 0.17899(7) 0.28609(18) 0.0132(3) Uani d 1 . .
Mg Mg11 0.43520(15) 0.36005(6) 0.06331(17) 0.0103(3) Uani d 1 . .

loop_
_atom_site_aniso_label
_atom_site_aniso_U_11
_atom_site_aniso_U_22
_atom_site_aniso_U_33
_atom_site_aniso_U_12
_atom_site_aniso_U_13
_atom_site_aniso_U_23
Ru1 0.00419(17) 0.00620(17) 0.00585(17) -0.00009(14) 0.00009(13) 0.00059(14)
Ru2 0.0055(2) 0.0063(2) 0.0051(2) 0.000 0.00101(18) 0.000
Ru3 0.0173(3) 0.0086(3) 0.0142(3) 0.000 0.0096(2) 0.000
Mg1 0.0127(8) 0.0202(8) 0.0107(8) 0.0001(7) 0.0013(6) -0.0014(7)
Mg2 0.0321(10) 0.0147(9) 0.0139(8) 0.0077(7) 0.0076(8) -0.0025(7)
Mg3 0.0123(11) 0.0127(11) 0.0110(10) 0.0011(9) 0.0034(9) -0.0001(9)
Mg4 0.0077(11) 0.0167(11) 0.0219(13) -0.0028(9) -0.0003(10) -0.0058(10)
Mg5 0.0144(8) 0.0159(8) 0.0173(8) 0.0005(7) 0.0070(7) 0.0036(6)
Mg6 0.0125(8) 0.0157(8) 0.0106(8) -0.0001(7) 0.0045(6) 0.0016(6)
Mg7 0.0087(11) 0.0112(11) 0.0165(12) 0.000 0.0001(9) 0.000
Mg8 0.0125(8) 0.0116(7) 0.0123(8) -0.0001(6) 0.0044(7) 0.0005(6)
Mg9 0.0116(12) 0.0278(13) 0.0140(12) 0.000 0.0050(10) 0.000
Mg10 0.0145(8) 0.0112(8) 0.0132(8) -0.0012(6) 0.0025(7) -0.0019(6)
Mg11 0.0102(8) 0.0106(7) 0.0099(8) 0.0018(6) 0.0024(6) 0.0010(6)

loop_
_atom_type_symbol
_atom_type_description
_atom_type_scat_dispersion_real
_atom_type_scat_dispersion_imag
_atom_type_scat_source
Mg Mg 0.0486 0.0363 'International Tables Vol C Tables 4.2.6.8 and 6.1.1.4'
Ru Ru -1.2594 0.8363 'International Tables Vol C Tables 4.2.6.8 and 6.1.1.4'

loop_
_geom_angle_atom_site_label_1
_geom_angle_atom_site_label_2
_geom_angle_atom_site_label_3
_geom_angle_site_symmetry_1
_geom_angle_site_symmetry_3
_geom_angle
_geom_angle_publ_flag
Mg4 Ru1 Mg7 . 3_545 124.44(4) ?
Mg4 Ru1 Mg2 . 4_545 72.75(4) ?
Mg7 Ru1 Mg2 3_545 4_545 68.45(5) ?
Mg4 Ru1 Mg5 . . 131.06(3) ?
Mg7 Ru1 Mg5 3_545 . 73.72(5) ?
Mg2 Ru1 Mg5 4_545 . 142.11(5) ?
Mg4 Ru1 Mg1 . . 115.29(3) ?
Mg7 Ru1 Mg1 3_545 . 81.30(3) ?
Mg2 Ru1 Mg1 4_545 . 64.46(5) ?
Mg5 Ru1 Mg1 . . 112.13(5) ?
Mg4 Ru1 Mg11 . 7 71.59(3) ?
Mg7 Ru1 Mg11 3_545 7 144.23(4) ?
Mg2 Ru1 Mg11 4_545 7 142.68(5) ?
Mg5 Ru1 Mg11 . 7 72.92(4) ?
Mg1 Ru1 Mg11 . 7 123.50(4) ?
Mg4 Ru1 Mg10 . . 128.23(3) ?
Mg7 Ru1 Mg10 3_545 . 107.13(5) ?
Mg2 Ru1 Mg10 4_545 . 129.40(5) ?
Mg5 Ru1 Mg10 . . 64.32(5) ?
Mg1 Ru1 Mg10 . . 65.07(4) ?
Mg11 Ru1 Mg10 7 . 68.92(4) ?
Mg4 Ru1 Mg9 . . 70.30(3) ?
Mg7 Ru1 Mg9 3_545 . 148.832(15) ?
Mg2 Ru1 Mg9 4_545 . 94.74(5) ?
Mg5 Ru1 Mg9 . . 119.66(5) ?
Mg1 Ru1 Mg9 . . 67.64(3) ?
Mg11 Ru1 Mg9 7 . 63.01(4) ?
Mg10 Ru1 Mg9 . . 62.59(5) ?
Mg4 Ru1 Mg2 . 7 71.75(4) ?
Mg7 Ru1 Mg2 3_545 7 91.00(3) ?
Mg2 Ru1 Mg2 4_545 7 115.66(3) ?
Mg5 Ru1 Mg2 . 7 62.20(5) ?
Mg1 Ru1 Mg2 . 7 171.67(5) ?
Mg11 Ru1 Mg2 7 7 62.00(4) ?
Mg10 Ru1 Mg2 . 7 114.79(4) ?
Mg9 Ru1 Mg2 . 7 120.16(4) ?
Mg4 Ru1 Mg1 . 6 64.80(3) ?
Mg7 Ru1 Mg1 3_545 6 61.36(4) ?
Mg2 Ru1 Mg1 4_545 6 58.24(4) ?
Mg5 Ru1 Mg1 . 6 101.47(4) ?
Mg1 Ru1 Mg1 . 6 119.39(4) ?
Mg11 Ru1 Mg1 7 6 113.75(4) ?
Mg10 Ru1 Mg1 . 6 164.73(4) ?
Mg9 Ru1 Mg1 . 6 132.53(5) ?
Mg2 Ru1 Mg1 7 6 58.45(4) ?
Mg3 Ru2 Mg3 3_455 4 178.993(19) ?
Mg3 Ru2 Mg6 3_455 6_565 64.05(3) ?
Mg3 Ru2 Mg6 4 6_565 115.89(3) ?
Mg3 Ru2 Mg6 3_455 5_566 115.89(3) ?
Mg3 Ru2 Mg6 4 5_566 64.05(3) ?
Mg6 Ru2 Mg6 6_565 5_566 173.84(6) ?
Mg3 Ru2 Mg11 3_455 4 116.82(3) ?
Mg3 Ru2 Mg11 4 4 64.12(3) ?
Mg6 Ru2 Mg11 6_565 4 121.02(4) ?
Mg6 Ru2 Mg11 5_566 4 64.85(4) ?
Mg3 Ru2 Mg11 3_455 3_455 64.12(3) ?
Mg3 Ru2 Mg11 4 3_455 116.82(3) ?
Mg6 Ru2 Mg11 6_565 3_455 64.85(4) ?
Mg6 Ru2 Mg11 5_566 3_455 121.02(4) ?
Mg11 Ru2 Mg11 4 3_455 65.37(6) ?
Mg3 Ru2 Mg10 3_455 3_455 60.94(3) ?
Mg3 Ru2 Mg10 4 3_455 118.42(3) ?
Mg6 Ru2 Mg10 6_565 3_455 111.63(4) ?
Mg6 Ru2 Mg10 5_566 3_455 64.63(4) ?
Mg11 Ru2 Mg10 4 3_455 118.21(4) ?
Mg11 Ru2 Mg10 3_455 3_455 117.58(4) ?
Mg3 Ru2 Mg10 3_455 4 118.42(3) ?
Mg3 Ru2 Mg10 4 4 60.94(3) ?
Mg6 Ru2 Mg10 6_565 4 64.63(4) ?
Mg6 Ru2 Mg10 5_566 4 111.63(4) ?
Mg11 Ru2 Mg10 4 4 117.58(4) ?
Mg11 Ru2 Mg10 3_455 4 118.21(4) ?
Mg10 Ru2 Mg10 3_455 4 112.45(6) ?
Mg3 Ru2 Mg8 3_455 4 116.87(3) ?
Mg3 Ru2 Mg8 4 4 63.69(3) ?
Mg6 Ru2 Mg8 6_565 4 63.80(4) ?
Mg6 Ru2 Mg8 5_566 4 119.70(4) ?
Mg11 Ru2 Mg8 4 4 66.80(4) ?
Mg11 Ru2 Mg8 3_455 4 63.14(4) ?
Mg10 Ru2 Mg8 3_455 4 174.95(4) ?
Mg10 Ru2 Mg8 4 4 64.06(4) ?
Mg3 Ru2 Mg8 3_455 3_455 63.69(3) ?
Mg3 Ru2 Mg8 4 3_455 116.87(3) ?
Mg6 Ru2 Mg8 6_565 3_455 119.70(4) ?
Mg6 Ru2 Mg8 5_566 3_455 63.80(4) ?
Mg11 Ru2 Mg8 4 3_455 63.14(4) ?
Mg11 Ru2 Mg8 3_455 3_455 66.80(4) ?
Mg10 Ru2 Mg8 3_455 3_455 64.06(4) ?
Mg10 Ru2 Mg8 4 3_455 174.95(4) ?
Mg8 Ru2 Mg8 4 3_455 119.67(6) ?
Mg3 Ru2 Mg5 3_455 3_455 61.23(3) ?
Mg3 Ru2 Mg5 4 3_455 117.82(3) ?
Mg6 Ru2 Mg5 6_565 3_455 59.22(4) ?
Mg6 Ru2 Mg5 5_566 3_455 114.99(4) ?
Mg11 Ru2 Mg5 4 3_455 177.90(4) ?
Mg11 Ru2 Mg5 3_455 3_455 113.61(4) ?
Mg10 Ru2 Mg5 3_455 3_455 60.40(4) ?
Mg10 Ru2 Mg5 4 3_455 64.49(4) ?
Mg8 Ru2 Mg5 4 3_455 114.57(4) ?
Mg8 Ru2 Mg5 3_455 3_455 114.83(4) ?
Mg3 Ru2 Mg5 3_455 4 117.82(3) ?
Mg3 Ru2 Mg5 4 4 61.23(3) ?
Mg6 Ru2 Mg5 6_565 4 114.99(4) ?
Mg6 Ru2 Mg5 5_566 4 59.22(4) ?
Mg11 Ru2 Mg5 4 4 113.61(4) ?
Mg11 Ru2 Mg5 3_455 4 177.90(4) ?
Mg10 Ru2 Mg5 3_455 4 64.49(4) ?
Mg10 Ru2 Mg5 4 4 60.40(4) ?
Mg8 Ru2 Mg5 4 4 114.83(4) ?
Mg8 Ru2 Mg5 3_455 4 114.57(4) ?
Mg5 Ru2 Mg5 3_455 4 67.47(6) ?
Mg1 Ru3 Mg1 7_556 8_455 128.61(6) ?
Mg1 Ru3 Mg8 7_556 . 67.53(4) ?
Mg1 Ru3 Mg8 8_455 . 142.65(4) ?
Mg1 Ru3 Mg8 7_556 2 142.65(4) ?
Mg1 Ru3 Mg8 8_455 2 67.53(4) ?
Mg8 Ru3 Mg8 . 2 123.16(6) ?
Mg1 Ru3 Mg5 7_556 7 112.22(4) ?
Mg1 Ru3 Mg5 8_455 7 72.89(4) ?
Mg8 Ru3 Mg5 . 7 69.77(4) ?
Mg8 Ru3 Mg5 2 7 104.69(4) ?
Mg1 Ru3 Mg5 7_556 8_456 72.89(4) ?
Mg1 Ru3 Mg5 8_455 8_456 112.22(4) ?
Mg8 Ru3 Mg5 . 8_456 104.69(4) ?
Mg8 Ru3 Mg5 2 8_456 69.77(4) ?
Mg5 Ru3 Mg5 7 8_456 168.89(6) ?
Mg1 Ru3 Mg7 7_556 . 64.30(3) ?
Mg1 Ru3 Mg7 8_455 . 64.30(3) ?
Mg8 Ru3 Mg7 . . 118.42(3) ?
Mg8 Ru3 Mg7 2 . 118.42(3) ?
Mg5 Ru3 Mg7 7 . 95.55(3) ?
Mg5 Ru3 Mg7 8_456 . 95.55(3) ?
Mg1 Ru3 Mg6 7_556 2 135.11(4) ?
Mg1 Ru3 Mg6 8_455 2 93.05(4) ?
Mg8 Ru3 Mg6 . 2 68.69(4) ?
Mg8 Ru3 Mg6 2 2 61.79(4) ?
Mg5 Ru3 Mg6 7 2 59.53(4) ?
Mg5 Ru3 Mg6 8_456 2 109.70(4) ?
Mg7 Ru3 Mg6 . 2 151.44(3) ?
Mg1 Ru3 Mg6 7_556 . 93.05(4) ?
Mg1 Ru3 Mg6 8_455 . 135.11(4) ?
Mg8 Ru3 Mg6 . . 61.79(4) ?
Mg8 Ru3 Mg6 2 . 68.69(4) ?
Mg5 Ru3 Mg6 7 . 109.70(4) ?
Mg5 Ru3 Mg6 8_456 . 59.53(4) ?
Mg7 Ru3 Mg6 . . 151.44(3) ?
Mg6 Ru3 Mg6 2 . 57.12(5) ?
Mg1 Ru3 Mg2 7_556 2 96.80(4) ?
Mg1 Ru3 Mg2 8_455 2 56.67(4) ?
Mg8 Ru3 Mg2 . 2 160.18(4) ?
Mg8 Ru3 Mg2 2 2 62.12(4) ?
Mg5 Ru3 Mg2 7 2 129.33(4) ?
Mg5 Ru3 Mg2 8_456 2 57.48(4) ?
Mg7 Ru3 Mg2 . 2 60.19(3) ?
Mg6 Ru3 Mg2 2 2 123.05(4) ?
Mg6 Ru3 Mg2 . 2 109.13(4) ?
Mg1 Ru3 Mg2 7_556 . 56.67(4) ?
Mg1 Ru3 Mg2 8_455 . 96.80(4) ?
Mg8 Ru3 Mg2 . . 62.12(4) ?
Mg8 Ru3 Mg2 2 . 160.18(4) ?
Mg5 Ru3 Mg2 7 . 57.48(4) ?
Mg5 Ru3 Mg2 8_456 . 129.33(4) ?
Mg7 Ru3 Mg2 . . 60.19(3) ?
Mg6 Ru3 Mg2 2 . 109.13(4) ?
Mg6 Ru3 Mg2 . . 123.05(4) ?
Mg2 Ru3 Mg2 2 . 120.39(6) ?
Ru1 Mg1 Ru3 . 7_556 133.24(6) ?
Ru1 Mg1 Mg2 . 7_556 158.02(7) ?
Ru3 Mg1 Mg2 7_556 7_556 68.72(5) ?
Ru1 Mg1 Mg2 . 4_545 56.50(4) ?
Ru3 Mg1 Mg2 7_556 4_545 139.11(6) ?
Mg2 Mg1 Mg2 7_556 4_545 109.04(6) ?
Ru1 Mg1 Mg7 . 7_556 125.57(5) ?
Ru3 Mg1 Mg7 7_556 7_556 58.24(4) ?
Mg2 Mg1 Mg7 7_556 7_556 62.40(4) ?
Mg2 Mg1 Mg7 4_545 7_556 83.88(6) ?
Ru1 Mg1 Mg10 . . 58.02(4) ?
Ru3 Mg1 Mg10 7_556 . 90.63(5) ?
Mg2 Mg1 Mg10 7_556 . 131.50(7) ?
Mg2 Mg1 Mg10 4_545 . 114.43(6) ?
Mg7 Mg1 Mg10 7_556 . 141.00(6) ?
Ru1 Mg1 Mg8 . 7_556 125.08(6) ?
Ru3 Mg1 Mg8 7_556 7_556 56.24(4) ?
Mg2 Mg1 Mg8 7_556 7_556 62.61(5) ?
Mg2 Mg1 Mg8 4_545 7_556 161.22(7) ?
Mg7 Mg1 Mg8 7_556 7_556 104.61(6) ?
Mg10 Mg1 Mg8 . 7_556 69.38(5) ?
Ru1 Mg1 Ru1 . 6_556 112.40(5) ?
Ru3 Mg1 Ru1 7_556 6_556 102.85(5) ?
Mg2 Mg1 Ru1 7_556 6_556 53.62(4) ?
Mg2 Mg1 Ru1 4_545 6_556 56.34(4) ?
Mg7 Mg1 Ru1 7_556 6_556 51.95(4) ?
Mg10 Mg1 Ru1 . 6_556 166.21(6) ?
Mg8 Mg1 Ru1 7_556 6_556 115.82(5) ?
Ru1 Mg1 Mg4 . 2 93.92(4) ?
Ru3 Mg1 Mg4 7_556 2 132.67(5) ?
Mg2 Mg1 Mg4 7_556 2 64.12(5) ?
Mg2 Mg1 Mg4 4_545 2 64.63(4) ?
Mg7 Mg1 Mg4 7_556 2 101.27(5) ?
Mg10 Mg1 Mg4 . 2 117.60(5) ?
Mg8 Mg1 Mg4 7_556 2 96.99(5) ?
Ru1 Mg1 Mg4 6_556 2 50.42(2) ?
Ru1 Mg1 Mg9 . . 57.01(3) ?
Ru3 Mg1 Mg9 7_556 . 135.87(7) ?
Mg2 Mg1 Mg9 7_556 . 108.60(6) ?
Mg2 Mg1 Mg9 4_545 . 84.62(6) ?
Mg7 Mg1 Mg9 7_556 . 161.78(7) ?
Mg10 Mg1 Mg9 . . 57.12(5) ?
Mg8 Mg1 Mg9 7_556 . 82.68(6) ?
Ru1 Mg1 Mg9 6_556 . 109.83(6) ?
Mg4 Mg1 Mg9 2 . 60.91(4) ?
Ru1 Mg1 Mg5 . 2_655 79.76(5) ?
Ru3 Mg1 Mg5 7_556 2_655 53.66(4) ?
Mg2 Mg1 Mg5 7_556 2_655 122.19(6) ?
Mg2 Mg1 Mg5 4_545 2_655 110.94(6) ?
Mg7 Mg1 Mg5 7_556 2_655 82.33(5) ?
Mg10 Mg1 Mg5 . 2_655 59.28(5) ?
Mg8 Mg1 Mg5 7_556 2_655 87.04(5) ?
Ru1 Mg1 Mg5 6_556 2_655 131.78(6) ?
Mg4 Mg1 Mg5 2 2_655 173.67(6) ?
Mg9 Mg1 Mg5 . 2_655 115.06(6) ?
Ru1 Mg1 Mg7 . 3_545 48.03(2) ?
Ru3 Mg1 Mg7 7_556 3_545 99.98(4) ?
Mg2 Mg1 Mg7 7_556 3_545 140.77(6) ?
Mg2 Mg1 Mg7 4_545 3_545 54.61(5) ?
Mg7 Mg1 Mg7 7_556 3_545 79.51(3) ?
Mg10 Mg1 Mg7 . 3_545 84.15(5) ?
Mg8 Mg1 Mg7 7_556 3_545 142.69(7) ?
Ru1 Mg1 Mg7 6_556 3_545 96.16(5) ?
Mg4 Mg1 Mg7 2 3_545 118.88(5) ?
Mg9 Mg1 Mg7 . 3_545 105.00(4) ?
Mg5 Mg1 Mg7 2_655 3_545 56.36(4) ?
Ru1 Mg2 Mg1 4 7_556 68.14(5) ?
Ru1 Mg2 Ru1 4 7 123.70(6) ?
Mg1 Mg2 Ru1 7_556 7 164.30(7) ?
Ru1 Mg2 Mg5 4 7 142.29(7) ?
Mg1 Mg2 Mg5 7_556 7 107.31(7) ?
Ru1 Mg2 Mg5 7 7 56.99(4) ?
Ru1 Mg2 Mg11 4 . 147.46(7) ?
Mg1 Mg2 Mg11 7_556 . 119.12(7) ?
Ru1 Mg2 Mg11 7 . 57.71(4) ?
Mg5 Mg2 Mg11 7 . 68.97(5) ?
Ru1 Mg2 Mg1 4 4 59.04(4) ?
Mg1 Mg2 Mg1 7_556 4 123.56(6) ?
Ru1 Mg2 Mg1 7 4 65.22(4) ?
Mg5 Mg2 Mg1 7 4 102.65(6) ?
Mg11 Mg2 Mg1 . 4 115.94(6) ?
Ru1 Mg2 Mg7 4 . 55.29(4) ?
Mg1 Mg2 Mg7 7_556 . 60.80(5) ?
Ru1 Mg2 Mg7 7 . 115.38(5) ?
Mg5 Mg2 Mg7 7 . 89.01(6) ?
Mg11 Mg2 Mg7 . . 157.24(8) ?
Mg1 Mg2 Mg7 4 . 73.32(5) ?
Ru1 Mg2 Mg8 4 . 130.10(6) ?
Mg1 Mg2 Mg8 7_556 . 62.52(5) ?
Ru1 Mg2 Mg8 7 . 106.15(5) ?
Mg5 Mg2 Mg8 7 . 64.23(5) ?
Mg11 Mg2 Mg8 . . 62.47(5) ?
Mg1 Mg2 Mg8 4 . 166.77(7) ?
Mg7 Mg2 Mg8 . . 103.47(6) ?
Ru1 Mg2 Mg4 4 4 52.92(3) ?
Mg1 Mg2 Mg4 7_556 4 61.94(4) ?
Ru1 Mg2 Mg4 7 4 132.64(6) ?
Mg5 Mg2 Mg4 7 4 159.73(6) ?
Mg11 Mg2 Mg4 . 4 100.24(6) ?
Mg1 Mg2 Mg4 4 4 97.50(5) ?
Mg7 Mg2 Mg4 . 4 98.90(4) ?
Mg8 Mg2 Mg4 . 4 95.68(5) ?
Ru1 Mg2 Ru3 4 . 103.05(5) ?
Mg1 Mg2 Ru3 7_556 . 54.61(4) ?
Ru1 Mg2 Ru3 7 . 110.19(5) ?
Mg5 Mg2 Ru3 7 . 54.45(4) ?
Mg11 Mg2 Ru3 . . 106.07(6) ?
Mg1 Mg2 Ru3 4 . 119.25(6) ?
Mg7 Mg2 Ru3 . . 53.75(5) ?
Mg8 Mg2 Ru3 . . 52.63(4) ?
Mg4 Mg2 Ru3 4 . 116.43(5) ?
Ru1 Mg2 Mg4 4 3 92.82(5) ?
Mg1 Mg2 Mg4 7_556 3 143.41(7) ?
Ru1 Mg2 Mg4 7 3 51.22(3) ?
Mg5 Mg2 Mg4 7 3 106.48(5) ?
Mg11 Mg2 Mg4 . 3 62.15(4) ?
Mg1 Mg2 Mg4 4 3 60.56(4) ?
Mg7 Mg2 Mg4 . 3 133.38(6) ?
Mg8 Mg2 Mg4 . 3 122.97(6) ?
Mg4 Mg2 Mg4 4 3 81.57(4) ?
Ru3 Mg2 Mg4 . 3 160.93(5) ?
Ru2 Mg3 Ru2 5_565 3_545 180.000(19) ?
Ru2 Mg3 Mg10 5_565 7 61.03(3) ?
Ru2 Mg3 Mg10 3_545 7 118.97(3) ?
Ru2 Mg3 Mg10 5_565 . 118.97(3) ?
Ru2 Mg3 Mg10 3_545 . 61.03(3) ?
Mg10 Mg3 Mg10 7 . 180.0 ?
Ru2 Mg3 Mg6 5_565 8 121.09(3) ?
Ru2 Mg3 Mg6 3_545 8 58.91(3) ?
Mg10 Mg3 Mg6 7 8 72.31(4) ?
Mg10 Mg3 Mg6 . 8 107.69(4) ?
Ru2 Mg3 Mg6 5_565 2 58.91(3) ?
Ru2 Mg3 Mg6 3_545 2 121.09(3) ?
Mg10 Mg3 Mg6 7 2 107.69(4) ?
Mg10 Mg3 Mg6 . 2 72.31(4) ?
Mg6 Mg3 Mg6 8 2 180.0 ?
Ru2 Mg3 Mg11 5_565 7 59.25(3) ?
Ru2 Mg3 Mg11 3_545 7 120.75(3) ?
Mg10 Mg3 Mg11 7 7 113.44(4) ?
Mg10 Mg3 Mg11 . 7 66.56(4) ?
Mg6 Mg3 Mg11 8 7 118.48(4) ?
Mg6 Mg3 Mg11 2 7 61.52(4) ?
Ru2 Mg3 Mg11 5_565 . 120.75(3) ?
Ru2 Mg3 Mg11 3_545 . 59.25(3) ?
Mg10 Mg3 Mg11 7 . 66.56(4) ?
Mg10 Mg3 Mg11 . . 113.44(4) ?
Mg6 Mg3 Mg11 8 . 61.52(4) ?
Mg6 Mg3 Mg11 2 . 118.48(4) ?
Mg11 Mg3 Mg11 7 . 180.0 ?
Ru2 Mg3 Mg8 5_565 7 60.01(3) ?
Ru2 Mg3 Mg8 3_545 7 119.99(3) ?
Mg10 Mg3 Mg8 7 7 62.81(4) ?
Mg10 Mg3 Mg8 . 7 117.19(4) ?
Mg6 Mg3 Mg8 8 7 67.90(4) ?
Mg6 Mg3 Mg8 2 7 112.10(4) ?
Mg11 Mg3 Mg8 7 7 63.85(4) ?
Mg11 Mg3 Mg8 . 7 116.15(4) ?
Ru2 Mg3 Mg8 5_565 . 119.99(3) ?
Ru2 Mg3 Mg8 3_545 . 60.01(3) ?
Mg10 Mg3 Mg8 7 . 117.19(4) ?
Mg10 Mg3 Mg8 . . 62.81(4) ?
Mg6 Mg3 Mg8 8 . 112.10(4) ?
Mg6 Mg3 Mg8 2 . 67.90(4) ?
Mg11 Mg3 Mg8 7 . 116.15(4) ?
Mg11 Mg3 Mg8 . . 63.85(4) ?
Mg8 Mg3 Mg8 7 . 180.0 ?
Ru2 Mg3 Mg5 5_565 . 115.39(3) ?
Ru2 Mg3 Mg5 3_545 . 64.61(3) ?
Mg10 Mg3 Mg5 7 . 118.43(4) ?
Mg10 Mg3 Mg5 . . 61.57(4) ?
Mg6 Mg3 Mg5 8 . 58.87(4) ?
Mg6 Mg3 Mg5 2 . 121.13(4) ?
Mg11 Mg3 Mg5 7 . 67.55(4) ?
Mg11 Mg3 Mg5 . . 112.45(4) ?
Mg8 Mg3 Mg5 7 . 65.41(4) ?
Mg8 Mg3 Mg5 . . 114.59(4) ?
Ru2 Mg3 Mg5 5_565 7 64.61(3) ?
Ru2 Mg3 Mg5 3_545 7 115.39(3) ?
Mg10 Mg3 Mg5 7 7 61.57(4) ?
Mg10 Mg3 Mg5 . 7 118.43(4) ?
Mg6 Mg3 Mg5 8 7 121.13(4) ?
Mg6 Mg3 Mg5 2 7 58.87(4) ?
Mg11 Mg3 Mg5 7 7 112.45(4) ?
Mg11 Mg3 Mg5 . 7 67.55(4) ?
Mg8 Mg3 Mg5 7 7 114.59(4) ?
Mg8 Mg3 Mg5 . 7 65.41(4) ?
Mg5 Mg3 Mg5 . 7 180.0 ?
Ru1 Mg4 Ru1 5 . 180.0 ?
Ru1 Mg4 Mg1 5 6 115.22(3) ?
Ru1 Mg4 Mg1 . 6 64.78(3) ?
Ru1 Mg4 Mg1 5 2 64.78(3) ?
Ru1 Mg4 Mg1 . 2 115.22(3) ?
Mg1 Mg4 Mg1 6 2 180.00(6) ?
Ru1 Mg4 Mg9 5 5 57.499(8) ?
Ru1 Mg4 Mg9 . 5 122.501(8) ?
Mg1 Mg4 Mg9 6 5 59.67(3) ?
Mg1 Mg4 Mg9 2 5 120.33(3) ?
Ru1 Mg4 Mg9 5 . 122.501(8) ?
Ru1 Mg4 Mg9 . . 57.499(8) ?
Mg1 Mg4 Mg9 6 . 120.33(3) ?
Mg1 Mg4 Mg9 2 . 59.67(3) ?
Mg9 Mg4 Mg9 5 . 180.0 ?
Ru1 Mg4 Mg2 5 8_455 54.33(3) ?
Ru1 Mg4 Mg2 . 8_455 125.67(3) ?
Mg1 Mg4 Mg2 6 8_455 126.06(4) ?
Mg1 Mg4 Mg2 2 8_455 53.94(4) ?
Mg9 Mg4 Mg2 5 8_455 79.97(3) ?
Mg9 Mg4 Mg2 . 8_455 100.03(3) ?
Ru1 Mg4 Mg2 5 4_545 125.67(3) ?
Ru1 Mg4 Mg2 . 4_545 54.33(3) ?
Mg1 Mg4 Mg2 6 4_545 53.94(4) ?
Mg1 Mg4 Mg2 2 4_545 126.06(4) ?
Mg9 Mg4 Mg2 5 4_545 100.03(3) ?
Mg9 Mg4 Mg2 . 4_545 79.97(3) ?
Mg2 Mg4 Mg2 8_455 4_545 180.00(7) ?
Ru1 Mg4 Mg11 5 7 123.95(3) ?
Ru1 Mg4 Mg11 . 7 56.05(3) ?
Mg1 Mg4 Mg11 6 7 103.39(4) ?
Mg1 Mg4 Mg11 2 7 76.61(4) ?
Mg9 Mg4 Mg11 5 7 124.90(4) ?
Mg9 Mg4 Mg11 . 7 55.10(4) ?
Mg2 Mg4 Mg11 8_455 7 70.40(4) ?
Mg2 Mg4 Mg11 4_545 7 109.60(4) ?
Ru1 Mg4 Mg11 5 3_445 56.05(3) ?
Ru1 Mg4 Mg11 . 3_445 123.95(3) ?
Mg1 Mg4 Mg11 6 3_445 76.61(4) ?
Mg1 Mg4 Mg11 2 3_445 103.39(4) ?
Mg9 Mg4 Mg11 5 3_445 55.10(4) ?
Mg9 Mg4 Mg11 . 3_445 124.90(4) ?
Mg2 Mg4 Mg11 8_455 3_445 109.60(4) ?
Mg2 Mg4 Mg11 4_545 3_445 70.40(4) ?
Mg11 Mg4 Mg11 7 3_445 180.000(14) ?
Ru1 Mg4 Mg2 5 7 122.97(3) ?
Ru1 Mg4 Mg2 . 7 57.03(3) ?
Mg1 Mg4 Mg2 6 7 54.81(4) ?
Mg1 Mg4 Mg2 2 7 125.19(4) ?
Mg9 Mg4 Mg2 5 7 79.12(3) ?
Mg9 Mg4 Mg2 . 7 100.88(3) ?
Mg2 Mg4 Mg2 8_455 7 85.53(5) ?
Mg2 Mg4 Mg2 4_545 7 94.47(5) ?
Mg11 Mg4 Mg2 7 7 53.84(4) ?
Mg11 Mg4 Mg2 3_445 7 126.16(4) ?
Ru1 Mg4 Mg2 5 3_445 57.03(3) ?
Ru1 Mg4 Mg2 . 3_445 122.97(3) ?
Mg1 Mg4 Mg2 6 3_445 125.19(4) ?
Mg1 Mg4 Mg2 2 3_445 54.81(4) ?
Mg9 Mg4 Mg2 5 3_445 100.88(3) ?
Mg9 Mg4 Mg2 . 3_445 79.12(3) ?
Mg2 Mg4 Mg2 8_455 3_445 94.47(5) ?
Mg2 Mg4 Mg2 4_545 3_445 85.53(5) ?
Mg11 Mg4 Mg2 7 3_445 126.16(4) ?
Mg11 Mg4 Mg2 3_445 3_445 53.84(4) ?
Mg2 Mg4 Mg2 7 3_445 180.00(6) ?
Ru1 Mg5 Ru3 . 7 127.09(6) ?
Ru1 Mg5 Mg6 . 8 160.41(7) ?
Ru3 Mg5 Mg6 7 8 64.20(4) ?
Ru1 Mg5 Mg2 . 7 60.80(4) ?
Ru3 Mg5 Mg2 7 7 68.06(5) ?
Mg6 Mg5 Mg2 8 7 121.82(7) ?
Ru1 Mg5 Mg3 . . 100.33(5) ?
Ru3 Mg5 Mg3 7 . 104.28(5) ?
Mg6 Mg5 Mg3 8 . 60.11(4) ?
Mg2 Mg5 Mg3 7 . 104.07(6) ?
Ru1 Mg5 Mg10 . . 58.99(4) ?
Ru3 Mg5 Mg10 7 . 160.57(6) ?
Mg6 Mg5 Mg10 8 . 104.98(6) ?
Mg2 Mg5 Mg10 7 . 109.38(6) ?
Mg3 Mg5 Mg10 . . 56.90(4) ?
Ru1 Mg5 Ru2 . 3_545 113.22(5) ?
Ru3 Mg5 Ru2 7 3_545 119.23(5) ?
Mg6 Mg5 Ru2 8 3_545 55.97(4) ?
Mg2 Mg5 Ru2 7 3_545 157.46(6) ?
Mg3 Mg5 Ru2 . 3_545 54.16(3) ?
Mg10 Mg5 Ru2 . 3_545 56.00(4) ?
Ru1 Mg5 Mg10 . 2_655 130.54(6) ?
Ru3 Mg5 Mg10 7 2_655 87.87(5) ?
Mg6 Mg5 Mg10 8 2_655 59.51(5) ?
Mg2 Mg5 Mg10 7 2_655 147.34(7) ?
Mg3 Mg5 Mg10 . 2_655 103.06(5) ?
Mg10 Mg5 Mg10 . 2_655 100.54(6) ?
Ru2 Mg5 Mg10 3_545 2_655 54.24(4) ?
Ru1 Mg5 Mg8 . 7 106.52(5) ?
Ru3 Mg5 Mg8 7 7 55.02(4) ?
Mg6 Mg5 Mg8 8 7 65.10(5) ?
Mg2 Mg5 Mg8 7 7 61.00(5) ?
Mg3 Mg5 Mg8 . 7 57.14(4) ?
Mg10 Mg5 Mg8 . 7 106.26(6) ?
Ru2 Mg5 Mg8 3_545 7 104.15(5) ?
Mg10 Mg5 Mg8 2_655 7 122.81(6) ?
Ru1 Mg5 Mg7 . 3_545 52.12(3) ?
Ru3 Mg5 Mg7 7 3_545 107.46(5) ?
Mg6 Mg5 Mg7 8 3_545 145.21(6) ?
Mg2 Mg5 Mg7 7 3_545 79.67(5) ?
Mg3 Mg5 Mg7 . 3_545 146.88(5) ?
Mg10 Mg5 Mg7 . 3_545 90.52(5) ?
Ru2 Mg5 Mg7 3_545 3_545 114.86(5) ?
Mg10 Mg5 Mg7 2_655 3_545 87.43(5) ?
Mg8 Mg5 Mg7 7 3_545 140.36(6) ?
Ru1 Mg5 Mg11 . 7 54.05(4) ?
Ru3 Mg5 Mg11 7 7 106.18(5) ?
Mg6 Mg5 Mg11 8 7 109.57(6) ?
Mg2 Mg5 Mg11 7 7 55.65(5) ?
Mg3 Mg5 Mg11 . 7 56.07(4) ?
Mg10 Mg5 Mg11 . 7 60.69(5) ?
Ru2 Mg5 Mg11 3_545 7 102.53(5) ?
Mg10 Mg5 Mg11 2_655 7 156.77(6) ?
Mg8 Mg5 Mg11 7 7 57.55(4) ?
Mg7 Mg5 Mg11 3_545 7 105.18(5) ?
Ru1 Mg5 Mg1 . 2_655 114.25(6) ?
Ru3 Mg5 Mg1 7 2_655 53.45(4) ?
Mg6 Mg5 Mg1 8 2_655 85.33(5) ?
Mg2 Mg5 Mg1 7 2_655 91.91(6) ?
Mg3 Mg5 Mg1 . 2_655 145.38(6) ?
Mg10 Mg5 Mg1 . 2_655 144.90(6) ?
Ru2 Mg5 Mg1 3_545 2_655 109.58(5) ?
Mg10 Mg5 Mg1 2_655 2_655 55.51(4) ?
Mg8 Mg5 Mg1 7 2_655 108.47(6) ?
Mg7 Mg5 Mg1 3_545 2_655 65.52(4) ?
Mg11 Mg5 Mg1 7 2_655 147.54(6) ?
Ru2 Mg6 Mg6 5_566 2 162.08(8) ?
Ru2 Mg6 Mg5 5_566 8_456 64.81(4) ?
Mg6 Mg6 Mg5 2 8_456 110.65(5) ?
Ru2 Mg6 Mg3 5_566 2 57.04(3) ?
Mg6 Mg6 Mg3 2 2 105.21(7) ?
Mg5 Mg6 Mg3 8_456 2 61.02(4) ?
Ru2 Mg6 Mg8 5_566 7_556 59.02(4) ?
Mg6 Mg6 Mg8 2 7_556 132.42(6) ?
Mg5 Mg6 Mg8 8_456 7_556 115.27(6) ?
Mg3 Mg6 Mg8 2 7_556 107.17(5) ?
Ru2 Mg6 Mg8 5_566 . 128.96(6) ?
Mg6 Mg6 Mg8 2 . 67.86(6) ?
Mg5 Mg6 Mg8 8_456 . 97.28(6) ?
Mg3 Mg6 Mg8 2 . 154.33(6) ?
Mg8 Mg6 Mg8 7_556 . 94.18(5) ?
Ru2 Mg6 Mg10 5_566 7_556 58.16(4) ?
Mg6 Mg6 Mg10 2 7_556 137.36(7) ?
Mg5 Mg6 Mg10 8_456 7_556 64.28(5) ?
Mg3 Mg6 Mg10 2 7_556 107.15(5) ?
Mg8 Mg6 Mg10 7_556 7_556 60.36(5) ?
Mg8 Mg6 Mg10 . 7_556 70.91(5) ?
Ru2 Mg6 Mg11 5_566 8_456 57.95(4) ?
Mg6 Mg6 Mg11 2 8_456 112.85(5) ?
Mg5 Mg6 Mg11 8_456 8_456 112.56(6) ?
Mg3 Mg6 Mg11 2 8_456 59.50(4) ?
Mg8 Mg6 Mg11 7_556 8_456 59.37(5) ?
Mg8 Mg6 Mg11 . 8_456 146.15(7) ?
Mg10 Mg6 Mg11 7_556 8_456 107.25(6) ?
Ru2 Mg6 Ru3 5_566 . 120.14(5) ?
Mg6 Mg6 Ru3 2 . 61.44(3) ?
Mg5 Mg6 Ru3 8_456 . 56.27(4) ?
Mg3 Mg6 Ru3 2 . 99.39(4) ?
Mg8 Mg6 Ru3 7_556 . 142.04(6) ?
Mg8 Mg6 Ru3 . . 55.20(4) ?
Mg10 Mg6 Ru3 7_556 . 86.36(5) ?
Mg11 Mg6 Ru3 8_456 . 157.16(6) ?
Ru2 Mg6 Mg8 5_566 2 107.97(5) ?
Mg6 Mg6 Mg8 2 2 57.51(5) ?
Mg5 Mg6 Mg8 8_456 2 61.82(5) ?
Mg3 Mg6 Mg8 2 2 56.29(4) ?
Mg8 Mg6 Mg8 7_556 2 163.14(7) ?
Mg8 Mg6 Mg8 . 2 102.64(6) ?
Mg10 Mg6 Mg8 7_556 2 124.25(6) ?
Mg11 Mg6 Mg8 8_456 2 105.31(6) ?
Ru3 Mg6 Mg8 . 2 52.24(3) ?
Ru2 Mg6 Mg10 5_566 . 125.91(5) ?
Mg6 Mg6 Mg10 2 . 66.26(5) ?
Mg5 Mg6 Mg10 8_456 . 153.92(7) ?
Mg3 Mg6 Mg10 2 . 144.88(6) ?
Mg8 Mg6 Mg10 7_556 . 67.12(5) ?
Mg8 Mg6 Mg10 . . 56.99(4) ?
Mg10 Mg6 Mg10 7_556 . 99.61(5) ?
Mg11 Mg6 Mg10 8_456 . 91.30(5) ?
Ru3 Mg6 Mg10 . . 104.69(5) ?
Mg8 Mg6 Mg10 2 . 123.57(6) ?
Ru2 Mg6 Mg10 5_566 2 100.91(5) ?
Mg6 Mg6 Mg10 2 2 62.50(5) ?
Mg5 Mg6 Mg10 8_456 2 103.96(6) ?
Mg3 Mg6 Mg10 2 2 52.31(4) ?
Mg8 Mg6 Mg10 7_556 2 115.42(6) ?
Mg8 Mg6 Mg10 . 2 130.12(6) ?
Mg10 Mg6 Mg10 7_556 2 158.48(7) ?
Mg11 Mg6 Mg10 8_456 2 58.92(4) ?
Ru3 Mg6 Mg10 . 2 102.22(5) ?
Mg8 Mg6 Mg10 2 2 53.50(4) ?
Mg10 Mg6 Mg10 . 2 97.24(6) ?
Ru1 Mg7 Ru1 4 3_455 130.40(8) ?
Ru1 Mg7 Ru3 4 . 114.80(4) ?
Ru1 Mg7 Ru3 3_455 . 114.80(4) ?
Ru1 Mg7 Mg1 4 8_455 147.89(3) ?
Ru1 Mg7 Mg1 3_455 8_455 66.69(3) ?
Ru3 Mg7 Mg1 . 8_455 57.46(4) ?
Ru1 Mg7 Mg1 4 7_556 66.69(3) ?
Ru1 Mg7 Mg1 3_455 7_556 147.89(3) ?
Ru3 Mg7 Mg1 . 7_556 57.46(4) ?
Mg1 Mg7 Mg1 8_455 7_556 114.91(8) ?
Ru1 Mg7 Mg2 4 . 56.26(3) ?
Ru1 Mg7 Mg2 3_455 . 153.62(3) ?
Ru3 Mg7 Mg2 . . 66.05(5) ?
Mg1 Mg7 Mg2 8_455 . 96.36(6) ?
Mg1 Mg7 Mg2 7_556 . 56.81(4) ?
Ru1 Mg7 Mg2 4 2 153.62(3) ?
Ru1 Mg7 Mg2 3_455 2 56.26(3) ?
Ru3 Mg7 Mg2 . 2 66.05(5) ?
Mg1 Mg7 Mg2 8_455 2 56.81(4) ?
Mg1 Mg7 Mg2 7_556 2 96.36(6) ?
Mg2 Mg7 Mg2 . 2 132.11(9) ?
Ru1 Mg7 Mg5 4 4 54.16(4) ?
Ru1 Mg7 Mg5 3_455 4 82.50(5) ?
Ru3 Mg7 Mg5 . 4 148.60(3) ?
Mg1 Mg7 Mg5 8_455 4 148.81(6) ?
Mg1 Mg7 Mg5 7_556 4 93.60(4) ?
Mg2 Mg7 Mg5 . 4 110.40(5) ?
Mg2 Mg7 Mg5 2 4 110.14(5) ?
Ru1 Mg7 Mg5 4 3_455 82.50(5) ?
Ru1 Mg7 Mg5 3_455 3_455 54.16(4) ?
Ru3 Mg7 Mg5 . 3_455 148.60(3) ?
Mg1 Mg7 Mg5 8_455 3_455 93.60(4) ?
Mg1 Mg7 Mg5 7_556 3_455 148.81(6) ?
Mg2 Mg7 Mg5 . 3_455 110.14(5) ?
Mg2 Mg7 Mg5 2 3_455 110.40(5) ?
Mg5 Mg7 Mg5 4 3_455 62.81(7) ?
Ru1 Mg7 Mg1 4 3_455 109.15(5) ?
Ru1 Mg7 Mg1 3_455 3_455 50.67(3) ?
Ru3 Mg7 Mg1 . 3_455 111.39(4) ?
Mg1 Mg7 Mg1 8_455 3_455 102.14(5) ?
Mg1 Mg7 Mg1 7_556 3_455 100.49(3) ?
Mg2 Mg7 Mg1 . 3_455 155.61(4) ?
Mg2 Mg7 Mg1 2 3_455 52.07(4) ?
Mg5 Mg7 Mg1 4 3_455 58.11(4) ?
Mg5 Mg7 Mg1 3_455 3_455 84.59(5) ?
Ru1 Mg7 Mg1 4 4 50.67(3) ?
Ru1 Mg7 Mg1 3_455 4 109.15(5) ?
Ru3 Mg7 Mg1 . 4 111.39(4) ?
Mg1 Mg7 Mg1 8_455 4 100.49(3) ?
Mg1 Mg7 Mg1 7_556 4 102.14(5) ?
Mg2 Mg7 Mg1 . 4 52.06(4) ?
Mg2 Mg7 Mg1 2 4 155.61(4) ?
Mg5 Mg7 Mg1 4 4 84.59(5) ?
Mg5 Mg7 Mg1 3_455 4 58.11(4) ?
Mg1 Mg7 Mg1 3_455 4 137.23(8) ?
Ru3 Mg8 Ru2 . 3_545 160.19(6) ?
Ru3 Mg8 Mg3 . . 104.72(5) ?
Ru2 Mg8 Mg3 3_545 . 56.29(3) ?
Ru3 Mg8 Mg11 . 2_655 132.15(6) ?
Ru2 Mg8 Mg11 3_545 2_655 57.89(4) ?
Mg3 Mg8 Mg11 . 2_655 106.20(5) ?
Ru3 Mg8 Mg6 . 7_556 141.01(6) ?
Ru2 Mg8 Mg6 3_545 7_556 57.18(4) ?
Mg3 Mg8 Mg6 . 7_556 104.40(5) ?
Mg11 Mg8 Mg6 2_655 7_556 60.75(5) ?
Ru3 Mg8 Mg6 . . 63.00(4) ?
Ru2 Mg8 Mg6 3_545 . 122.68(6) ?
Mg3 Mg8 Mg6 . . 102.34(5) ?
Mg11 Mg8 Mg6 2_655 . 140.25(6) ?
Mg6 Mg8 Mg6 7_556 . 85.82(5) ?
Ru3 Mg8 Mg10 . . 119.27(6) ?
Ru2 Mg8 Mg10 3_545 . 57.53(4) ?
Mg3 Mg8 Mg10 . . 56.49(4) ?
Mg11 Mg8 Mg10 2_655 . 108.17(6) ?
Mg6 Mg8 Mg10 7_556 . 60.15(5) ?
Mg6 Mg8 Mg10 . . 66.51(5) ?
Ru3 Mg8 Mg1 . 7_556 56.23(4) ?
Ru2 Mg8 Mg1 3_545 7_556 137.99(6) ?
Mg3 Mg8 Mg1 . 7_556 151.64(6) ?
Mg11 Mg8 Mg1 2_655 7_556 80.13(5) ?
Mg6 Mg8 Mg1 7_556 7_556 102.72(6) ?
Mg6 Mg8 Mg1 . 7_556 87.73(6) ?
Mg10 Mg8 Mg1 . 7_556 148.90(7) ?
Ru3 Mg8 Mg2 . . 65.25(4) ?
Ru2 Mg8 Mg2 3_545 . 109.37(6) ?
Mg3 Mg8 Mg2 . . 99.43(5) ?
Mg11 Mg8 Mg2 2_655 . 74.32(5) ?
Mg6 Mg8 Mg2 7_556 . 133.29(7) ?
Mg6 Mg8 Mg2 . . 127.31(6) ?
Mg10 Mg8 Mg2 . . 155.83(7) ?
Mg1 Mg8 Mg2 7_556 . 54.87(5) ?
Ru3 Mg8 Mg11 . . 110.94(5) ?
Ru2 Mg8 Mg11 3_545 . 56.10(4) ?
Mg3 Mg8 Mg11 . . 58.07(4) ?
Mg11 Mg8 Mg11 2_655 . 59.92(5) ?
Mg6 Mg8 Mg11 7_556 . 106.30(6) ?
Mg6 Mg8 Mg11 . . 158.63(6) ?
Mg10 Mg8 Mg11 . . 103.82(6) ?
Mg1 Mg8 Mg11 7_556 . 106.07(6) ?
Mg2 Mg8 Mg11 . . 55.70(5) ?
Ru3 Mg8 Mg5 . 7 55.21(4) ?
Ru2 Mg8 Mg5 3_545 7 105.56(5) ?
Mg3 Mg8 Mg5 . 7 57.45(4) ?
Mg11 Mg8 Mg5 2_655 7 117.95(6) ?
Mg6 Mg8 Mg5 7_556 7 161.55(7) ?
Mg6 Mg8 Mg5 . 7 100.60(6) ?
Mg10 Mg8 Mg5 . 7 106.37(6) ?
Mg1 Mg8 Mg5 7_556 7 94.85(6) ?
Mg2 Mg8 Mg5 . 7 54.77(5) ?
Mg11 Mg8 Mg5 . 7 62.71(5) ?
Ru3 Mg8 Mg6 . 2 59.07(4) ?
Ru2 Mg8 Mg6 3_545 2 106.99(5) ?
Mg3 Mg8 Mg6 . 2 55.81(4) ?
Mg11 Mg8 Mg6 2_655 2 161.91(6) ?
Mg6 Mg8 Mg6 7_556 2 121.84(5) ?
Mg6 Mg8 Mg6 . 2 54.63(5) ?
Mg10 Mg8 Mg6 . 2 65.12(5) ?
Mg1 Mg8 Mg6 7_556 2 114.59(6) ?
Mg2 Mg8 Mg6 . 2 104.81(6) ?
Mg11 Mg8 Mg6 . 2 104.20(5) ?
Mg5 Mg8 Mg6 7 2 53.08(4) ?
Ru1 Mg9 Ru1 . 2 134.47(9) ?
Ru1 Mg9 Mg10 . 2 157.83(4) ?
Ru1 Mg9 Mg10 2 2 58.38(3) ?
Ru1 Mg9 Mg10 . . 58.38(3) ?
Ru1 Mg9 Mg10 2 . 157.83(4) ?
Mg10 Mg9 Mg10 2 . 117.45(9) ?
Ru1 Mg9 Mg11 . 8_456 135.50(3) ?
Ru1 Mg9 Mg11 2 8_456 57.61(3) ?
Mg10 Mg9 Mg11 2 8_456 65.30(5) ?
Mg10 Mg9 Mg11 . 8_456 100.34(5) ?
Ru1 Mg9 Mg11 . 7 57.61(3) ?
Ru1 Mg9 Mg11 2 7 135.51(3) ?
Mg10 Mg9 Mg11 2 7 100.34(5) ?
Mg10 Mg9 Mg11 . 7 65.30(5) ?
Mg11 Mg9 Mg11 8_456 7 153.45(10) ?
Ru1 Mg9 Mg1 . . 55.36(3) ?
Ru1 Mg9 Mg1 2 . 109.88(5) ?
Mg10 Mg9 Mg1 2 . 144.55(5) ?
Mg10 Mg9 Mg1 . . 59.45(4) ?
Mg11 Mg9 Mg1 8_456 . 80.16(4) ?
Mg11 Mg9 Mg1 7 . 107.84(4) ?
Ru1 Mg9 Mg1 . 2 109.88(5) ?
Ru1 Mg9 Mg1 2 2 55.36(3) ?
Mg10 Mg9 Mg1 2 2 59.45(4) ?
Mg10 Mg9 Mg1 . 2 144.55(5) ?
Mg11 Mg9 Mg1 8_456 2 107.84(4) ?
Mg11 Mg9 Mg1 7 2 80.16(4) ?
Mg1 Mg9 Mg1 . 2 145.67(10) ?
Ru1 Mg9 Mg4 . . 52.20(3) ?
Ru1 Mg9 Mg4 2 . 91.88(5) ?
Mg10 Mg9 Mg4 2 . 118.45(3) ?
Mg10 Mg9 Mg4 . . 107.56(3) ?
Mg11 Mg9 Mg4 8_456 . 143.32(7) ?
Mg11 Mg9 Mg4 7 . 62.75(3) ?
Mg1 Mg9 Mg4 . . 93.80(5) ?
Mg1 Mg9 Mg4 2 . 59.43(4) ?
Ru1 Mg9 Mg4 . 2 91.88(5) ?
Ru1 Mg9 Mg4 2 2 52.20(3) ?
Mg10 Mg9 Mg4 2 2 107.56(3) ?
Mg10 Mg9 Mg4 . 2 118.45(3) ?
Mg11 Mg9 Mg4 8_456 2 62.75(3) ?
Mg11 Mg9 Mg4 7 2 143.32(7) ?
Mg1 Mg9 Mg4 . 2 59.43(4) ?
Mg1 Mg9 Mg4 2 2 93.80(5) ?
Mg4 Mg9 Mg4 . 2 82.91(6) ?
Ru1 Mg9 Mg6 . . 118.97(5) ?
Ru1 Mg9 Mg6 2 . 102.75(4) ?
Mg10 Mg9 Mg6 2 . 62.88(5) ?
Mg10 Mg9 Mg6 . . 60.66(5) ?
Mg11 Mg9 Mg6 8_456 . 54.81(5) ?
Mg11 Mg9 Mg6 7 . 99.09(7) ?
Mg1 Mg9 Mg6 . . 91.29(5) ?
Mg1 Mg9 Mg6 2 . 121.00(6) ?
Mg4 Mg9 Mg6 . . 161.83(5) ?
Mg4 Mg9 Mg6 2 . 114.54(3) ?
Ru1 Mg9 Mg6 . 2 102.75(4) ?
Ru1 Mg9 Mg6 2 2 118.97(5) ?
Mg10 Mg9 Mg6 2 2 60.66(5) ?
Mg10 Mg9 Mg6 . 2 62.88(5) ?
Mg11 Mg9 Mg6 8_456 2 99.09(7) ?
Mg11 Mg9 Mg6 7 2 54.81(5) ?
Mg1 Mg9 Mg6 . 2 121.00(6) ?
Mg1 Mg9 Mg6 2 2 91.29(5) ?
Mg4 Mg9 Mg6 . 2 114.54(3) ?
Mg4 Mg9 Mg6 2 2 161.83(5) ?
Mg6 Mg9 Mg6 . 2 48.71(6) ?
Ru1 Mg10 Mg3 . . 102.11(5) ?
Ru1 Mg10 Ru2 . 3_545 118.36(5) ?
Mg3 Mg10 Ru2 . 3_545 58.03(3) ?
Ru1 Mg10 Mg9 . . 59.03(4) ?
Mg3 Mg10 Mg9 . . 110.34(5) ?
Ru2 Mg10 Mg9 3_545 . 168.10(6) ?
Ru1 Mg10 Mg5 . . 56.69(4) ?
Mg3 Mg10 Mg5 . . 61.53(4) ?
Ru2 Mg10 Mg5 3_545 . 63.61(4) ?
Mg9 Mg10 Mg5 . . 109.83(6) ?
Ru1 Mg10 Mg6 . 7_556 135.87(6) ?
Mg3 Mg10 Mg6 . 7_556 107.18(5) ?
Ru2 Mg10 Mg6 3_545 7_556 57.21(4) ?
Mg9 Mg10 Mg6 . 7_556 133.63(6) ?
Mg5 Mg10 Mg6 . 7_556 111.52(6) ?
Ru1 Mg10 Mg8 . . 162.17(6) ?
Mg3 Mg10 Mg8 . . 60.69(4) ?
Ru2 Mg10 Mg8 3_545 . 58.40(4) ?
Mg9 Mg10 Mg8 . . 119.96(7) ?
Mg5 Mg10 Mg8 . . 112.81(6) ?
Mg6 Mg10 Mg8 7_556 . 59.49(5) ?
Ru1 Mg10 Mg1 . . 56.91(4) ?
Mg3 Mg10 Mg1 . . 158.81(6) ?
Ru2 Mg10 Mg1 3_545 . 126.25(6) ?
Mg9 Mg10 Mg1 . . 63.43(5) ?
Mg5 Mg10 Mg1 . . 100.34(6) ?
Mg6 Mg10 Mg1 7_556 . 89.18(6) ?
Mg8 Mg10 Mg1 . . 140.47(7) ?
Ru1 Mg10 Mg5 . 2_655 82.41(5) ?
Mg3 Mg10 Mg5 . 2_655 112.50(6) ?
Ru2 Mg10 Mg5 3_545 2_655 61.27(4) ?
Mg9 Mg10 Mg5 . 2_655 126.94(6) ?
Mg5 Mg10 Mg5 . 2_655 67.40(6) ?
Mg6 Mg10 Mg5 7_556 2_655 56.21(5) ?
Mg8 Mg10 Mg5 . 2_655 107.71(6) ?
Mg1 Mg10 Mg5 . 2_655 65.22(5) ?
Ru1 Mg10 Mg11 . 7 55.04(4) ?
Mg3 Mg10 Mg11 . 7 58.67(4) ?
Ru2 Mg10 Mg11 3_545 7 111.10(6) ?
Mg9 Mg10 Mg11 . 7 57.36(4) ?
Mg5 Mg10 Mg11 . 7 64.73(5) ?
Mg6 Mg10 Mg11 7_556 7 165.75(7) ?
Mg8 Mg10 Mg11 . 7 108.27(6) ?
Mg1 Mg10 Mg11 . 7 104.95(6) ?
Mg5 Mg10 Mg11 2_655 7 128.08(6) ?
Ru1 Mg10 Mg6 . . 127.24(6) ?
Mg3 Mg10 Mg6 . . 98.18(5) ?
Ru2 Mg10 Mg6 3_545 . 113.76(5) ?
Mg9 Mg10 Mg6 . . 68.30(5) ?
Mg5 Mg10 Mg6 . . 158.34(6) ?
Mg6 Mg10 Mg6 7_556 . 80.40(5) ?
Mg8 Mg10 Mg6 . . 56.50(5) ?
Mg1 Mg10 Mg6 . . 97.77(6) ?
Mg5 Mg10 Mg6 2_655 . 131.98(6) ?
Mg11 Mg10 Mg6 7 . 99.14(5) ?
Ru1 Mg10 Mg6 . 2 106.00(5) ?
Mg3 Mg10 Mg6 . 2 55.38(4) ?
Ru2 Mg10 Mg6 3_545 2 104.77(5) ?
Mg9 Mg10 Mg6 . 2 66.82(5) ?
Mg5 Mg10 Mg6 . 2 107.50(6) ?
Mg6 Mg10 Mg6 7_556 2 117.71(5) ?
Mg8 Mg10 Mg6 . 2 61.37(5) ?
Mg1 Mg10 Mg6 . 2 128.68(6) ?
Mg5 Mg10 Mg6 2_655 2 166.04(6) ?
Mg11 Mg10 Mg6 7 2 54.43(4) ?
Mg6 Mg10 Mg6 . 2 51.24(5) ?
Ru1 Mg11 Ru2 7 3_545 155.70(6) ?
Ru1 Mg11 Mg2 7 . 60.28(4) ?
Ru2 Mg11 Mg2 3_545 . 116.17(6) ?
Ru1 Mg11 Mg9 7 7 59.37(4) ?
Ru2 Mg11 Mg9 3_545 7 128.41(6) ?
Mg2 Mg11 Mg9 . 7 115.27(7) ?
Ru1 Mg11 Mg3 7 . 99.74(4) ?
Ru2 Mg11 Mg3 3_545 . 56.62(3) ?
Mg2 Mg11 Mg3 . . 104.09(6) ?
Mg9 Mg11 Mg3 7 . 106.81(6) ?
Ru1 Mg11 Mg8 7 2_655 142.98(6) ?
Ru2 Mg11 Mg8 3_545 2_655 58.97(4) ?
Mg2 Mg11 Mg8 . 2_655 132.77(7) ?
Mg9 Mg11 Mg8 7 2_655 88.30(5) ?
Mg3 Mg11 Mg8 . 2_655 107.16(5) ?
Ru1 Mg11 Mg6 7 8 118.30(5) ?
Ru2 Mg11 Mg6 3_545 8 57.19(4) ?
Mg2 Mg11 Mg6 . 8 163.04(7) ?
Mg9 Mg11 Mg6 7 8 72.30(6) ?
Mg3 Mg11 Mg6 . 8 58.98(4) ?
Mg8 Mg11 Mg6 2_655 8 59.88(5) ?
Ru1 Mg11 Mg11 7 2_655 134.07(4) ?
Ru2 Mg11 Mg11 3_545 2_655 57.31(3) ?
Mg2 Mg11 Mg11 . 2_655 76.07(5) ?
Mg9 Mg11 Mg11 7 2_655 142.44(7) ?
Mg3 Mg11 Mg11 . 2_655 104.29(4) ?
Mg8 Mg11 Mg11 2_655 2_655 62.53(5) ?
Mg6 Mg11 Mg11 8 2_655 107.62(5) ?
Ru1 Mg11 Mg8 7 . 107.59(5) ?
Ru2 Mg11 Mg8 3_545 . 57.11(4) ?
Mg2 Mg11 Mg8 . . 61.83(5) ?
Mg9 Mg11 Mg8 7 . 159.99(6) ?
Mg3 Mg11 Mg8 . . 58.08(4) ?
Mg8 Mg11 Mg8 2_655 . 108.10(6) ?
Mg6 Mg11 Mg8 8 . 105.55(6) ?
Mg11 Mg11 Mg8 2_655 . 57.55(5) ?
Ru1 Mg11 Mg10 7 7 56.04(4) ?
Ru2 Mg11 Mg10 3_545 7 106.11(5) ?
Mg2 Mg11 Mg10 . 7 103.72(6) ?
Mg9 Mg11 Mg10 7 7 57.34(4) ?
Mg3 Mg11 Mg10 . 7 54.77(4) ?
Mg8 Mg11 Mg10 2_655 7 123.16(6) ?
Mg6 Mg11 Mg10 8 7 66.65(5) ?
Mg11 Mg11 Mg10 2_655 7 158.75(6) ?
Mg8 Mg11 Mg10 . 7 103.13(6) ?
Ru1 Mg11 Mg4 7 3 52.36(2) ?
Ru2 Mg11 Mg4 3_545 3 150.92(5) ?
Mg2 Mg11 Mg4 . 3 64.02(4) ?
Mg9 Mg11 Mg4 7 3 62.14(5) ?
Mg3 Mg11 Mg4 . 3 152.10(5) ?
Mg8 Mg11 Mg4 2_655 3 98.36(5) ?
Mg6 Mg11 Mg4 8 3 130.20(6) ?
Mg11 Mg11 Mg4 2_655 3 97.28(3) ?
Mg8 Mg11 Mg4 . 3 124.15(5) ?
Mg10 Mg11 Mg4 7 3 101.66(5) ?
Ru1 Mg11 Mg5 7 7 53.03(4) ?
Ru2 Mg11 Mg5 3_545 7 103.98(5) ?
Mg2 Mg11 Mg5 . 7 55.38(5) ?
Mg9 Mg11 Mg5 7 7 101.57(5) ?
Mg3 Mg11 Mg5 . 7 56.38(4) ?
Mg8 Mg11 Mg5 2_655 7 162.57(6) ?
Mg6 Mg11 Mg5 8 7 109.19(6) ?
Mg11 Mg11 Mg5 2_655 7 113.06(7) ?
Mg8 Mg11 Mg5 . 7 59.74(4) ?
Mg10 Mg11 Mg5 7 7 54.59(5) ?
Mg4 Mg11 Mg5 3 7 98.95(4) ?

loop_
_geom_bond_atom_site_label_1
_geom_bond_atom_site_label_2
_geom_bond_site_symmetry_2
_geom_bond_distance
_geom_bond_publ_flag
Ru1 Mg4 . 2.7269(3) ?
Ru1 Mg7 3_545 2.7448(9) ?
Ru1 Mg2 4_545 2.7768(16) ?
Ru1 Mg5 . 2.8190(15) ?
Ru1 Mg1 . 2.8552(15) ?
Ru1 Mg11 7 2.8565(14) ?
Ru1 Mg10 . 2.8908(15) ?
Ru1 Mg9 . 2.9107(10) ?
Ru1 Mg2 7 2.9345(16) ?
Ru1 Mg1 6 3.2010(16) ?
Ru2 Mg3 3_455 2.81020(9) ?
Ru2 Mg3 4 2.81020(9) ?
Ru2 Mg6 6_565 2.8681(14) ?
Ru2 Mg6 5_566 2.8681(14) ?
Ru2 Mg11 4 2.8923(15) ?
Ru2 Mg11 3_455 2.8923(15) ?
Ru2 Mg10 3_455 2.8984(16) ?
Ru2 Mg10 4 2.8984(16) ?
Ru2 Mg8 4 2.9260(15) ?
Ru2 Mg8 3_455 2.9260(15) ?
Ru2 Mg5 3_455 3.1318(16) ?
Ru2 Mg5 4 3.1318(16) ?
Ru3 Mg1 7_556 2.8617(15) ?
Ru3 Mg1 8_455 2.8617(15) ?
Ru3 Mg8 . 2.8624(15) ?
Ru3 Mg8 2 2.8624(15) ?
Ru3 Mg5 7 2.8692(15) ?
Ru3 Mg5 8_456 2.8692(15) ?
Ru3 Mg7 . 2.886(2) ?
Ru3 Mg6 2 3.1059(15) ?
Ru3 Mg6 . 3.1059(15) ?
Ru3 Mg2 2 3.2710(18) ?
Ru3 Mg2 . 3.2710(18) ?
Mg1 Mg2 7_556 2.933(2) ?
Mg1 Mg2 4_545 3.004(2) ?
Mg1 Mg7 7_556 3.0590(18) ?
Mg1 Mg10 . 3.090(2) ?
Mg1 Mg8 7_556 3.181(2) ?
Mg1 Mg4 2 3.2015(15) ?
Mg1 Mg9 . 3.2094(16) ?
Mg1 Mg5 2_655 3.404(2) ?
Mg1 Mg7 3_545 3.6491(17) ?
Mg2 Mg5 7 2.974(2) ?
Mg2 Mg11 . 2.983(2) ?
Mg2 Mg7 . 3.1056(18) ?
Mg2 Mg8 . 3.184(2) ?
Mg2 Mg4 4 3.2641(17) ?
Mg2 Mg4 3 3.3218(17) ?
Mg3 Mg10 7 2.8957(15) ?
Mg3 Mg10 . 2.8957(15) ?
Mg3 Mg6 8 3.0116(15) ?
Mg3 Mg6 2 3.0116(15) ?
Mg3 Mg11 7 3.0279(15) ?
Mg3 Mg11 . 3.0279(15) ?
Mg3 Mg8 7 3.0283(15) ?
Mg3 Mg8 . 3.0284(15) ?
Mg3 Mg5 . 3.0388(15) ?
Mg3 Mg5 7 3.0388(15) ?
Mg4 Mg9 5 3.2492(18) ?
Mg4 Mg9 . 3.2493(18) ?
Mg4 Mg11 7 3.2673(14) ?
Mg4 Mg11 3_445 3.2673(14) ?
Mg5 Mg6 8 2.973(2) ?
Mg5 Mg10 . 3.040(2) ?
Mg5 Mg10 2_655 3.223(2) ?
Mg5 Mg8 7 3.278(2) ?
Mg5 Mg7 3_545 3.338(2) ?
Mg5 Mg11 7 3.373(2) ?
Mg6 Mg6 2 2.970(3) ?
Mg6 Mg8 7_556 3.062(2) ?
Mg6 Mg8 . 3.072(2) ?
Mg6 Mg10 7_556 3.083(2) ?
Mg6 Mg11 8_456 3.089(2) ?
Mg6 Mg8 2 3.373(2) ?
Mg6 Mg10 . 3.378(2) ?
Mg6 Mg10 2 3.486(2) ?
Mg8 Mg11 2_655 3.046(2) ?
Mg8 Mg10 . 3.089(2) ?
Mg8 Mg11 . 3.203(2) ?
Mg9 Mg10 2 3.014(2) ?
Mg9 Mg10 . 3.014(2) ?
Mg9 Mg11 8_456 3.0143(15) ?
Mg9 Mg11 7 3.0143(15) ?
Mg10 Mg11 7 3.252(2) ?
Mg11 Mg11 2_655 3.124(3) ?
